data_1562663
loop_
_publ_author_name
'Ma, Xue'
'Tian, Jing'
'Yang, Hong-Y.'
'Zhao, Kai'
'Li, Xia'

_publ_section_title
;
 3D Rare earth porous coordination frameworks with formamide generated in
 situ syntheses: Crystal structure and down- and up-conversion
 luminescence
;
_journal_name_full 'Journal of Solid State Chemistry'
_journal_page_first 172
_journal_page_last 177
_journal_paper_doi 10.1016/j.jssc.2013.02.015
_journal_volume 201
_journal_year 2013
_chemical_formula_sum 'C5 H9 Dy N2 O8'
_chemical_formula_weight 387.64
_space_group_IT_number 20
_space_group_name_Hall 'C 2c 2'
_space_group_name_H-M_alt 'C 2 2 21'
_symmetry_cell_setting orthorhombic
_symmetry_space_group_name_H-M 'C 2 2 21'
_atom_sites_solution_hydrogens geom
_atom_sites_solution_primary direct
_atom_sites_solution_secondary difmap
_audit_creation_method SHELXL-97
_cell_angle_alpha 90.00
_cell_angle_beta 90.00
_cell_angle_gamma 90.00
_cell_formula_units_Z 4
_cell_length_a 6.6837(5)
_cell_length_b 18.4684(12)
_cell_length_c 8.4759(6)
_cell_measurement_temperature 296(2)
_cell_volume 1046.24(13)
_computing_cell_refinement 'Bruker SMART'
_computing_data_collection 'Bruker SMART'
_computing_data_reduction 'Bruker SAINT'
_computing_molecular_graphics 'Bruker SHELXTL'
_computing_publication_material 'Bruker SHELXTL'
_computing_structure_refinement 'SHELXL-97 (Sheldrick, 1997)'
_computing_structure_solution 'SHELXS-97 (Sheldrick, 1990)'
_diffrn_ambient_temperature 296(2)
_diffrn_measured_fraction_theta_full 0.968
_diffrn_measured_fraction_theta_max 0.968
_diffrn_radiation_monochromator graphite
_diffrn_radiation_source 'fine-focus sealed tube'
_diffrn_radiation_type MoK\a
_diffrn_radiation_wavelength 0.71073
_diffrn_reflns_av_R_equivalents 0.0292
_diffrn_reflns_av_sigmaI/netI 0.0370
_diffrn_reflns_limit_h_max 8
_diffrn_reflns_limit_h_min -8
_diffrn_reflns_limit_k_max 12
_diffrn_reflns_limit_k_min -24
_diffrn_reflns_limit_l_max 10
_diffrn_reflns_limit_l_min -10
_diffrn_reflns_number 3291
_diffrn_reflns_theta_full 28.44
_diffrn_reflns_theta_max 28.44
_diffrn_reflns_theta_min 3.24
_exptl_absorpt_coefficient_mu 7.173
_exptl_absorpt_correction_T_max 0.7457
_exptl_absorpt_correction_T_min 0.5731
_exptl_absorpt_correction_type multi-scan
_exptl_crystal_colour Colorless
_exptl_crystal_density_diffrn 2.461
_exptl_crystal_density_method 'not measured'
_exptl_crystal_description Block
_exptl_crystal_F_000 732
_exptl_crystal_size_max 0.23
_exptl_crystal_size_mid 0.18
_exptl_crystal_size_min 0.15
_refine_diff_density_max 0.779
_refine_diff_density_min -0.599
_refine_diff_density_rms 0.105
_refine_ls_abs_structure_details 'Flack H D (1983), Acta Cryst. A39, 876-881'
_refine_ls_abs_structure_Flack -0.007(18)
_refine_ls_extinction_coef 0.0195(5)
_refine_ls_extinction_expression Fc^*^=kFc[1+0.001xFc^2^\l^3^/sin(2\q)]^-1/4^
_refine_ls_extinction_method SHELXL
_refine_ls_goodness_of_fit_ref 1.001
_refine_ls_hydrogen_treatment Contr
_refine_ls_matrix_type full
_refine_ls_number_parameters 76
_refine_ls_number_reflns 1280
_refine_ls_number_restraints 0
_refine_ls_restrained_S_all 1.001
_refine_ls_R_factor_all 0.0176
_refine_ls_R_factor_gt 0.0169
_refine_ls_shift/su_max 0.001
_refine_ls_shift/su_mean 0.000
_refine_ls_structure_factor_coef Fsqd
_refine_ls_weighting_details 'calc w=1/[\s^2^(Fo^2^)+(0.0000P)^2^+0.0000P] where P=(Fo^2^+2Fc^2^)/3'
_refine_ls_weighting_scheme calc
_refine_ls_wR_factor_gt 0.0363
_refine_ls_wR_factor_ref 0.0366
_reflns_number_gt 1240
_reflns_number_total 1280
_reflns_threshold_expression >2sigma(I)
_cod_data_source_file JSSC-2013-201-172.CIF
_cod_data_source_block 5
_cod_depositor_comments
;
The following automatic conversions were performed:

data item '_exptl_absorpt_correction_type' value 'Multi-SCAN' was
changed to 'multi-scan' in accordance with the built-in table derived
from the CIF Core dictionary named 'cif_core.dic' version 2.4.5 last
updated on 2014-11-21.

data item '_symmetry_cell_setting' value 'Orthorhombic' was changed
to 'orthorhombic' in accordance with the built-in table derived from
the CIF Core dictionary named 'cif_core.dic' version 2.4.5 last
updated on 2014-11-21.

Automatic conversion script
Id: cif_fix_values 8369 2020-08-20 11:38:08Z andrius 
;
_cod_original_sg_symbol_H-M C222(1)
_cod_database_code 1562663

loop_
_symmetry_equiv_pos_as_xyz
'x, y, z'
'-x, -y, z+1/2'
'-x, y, -z+1/2'
'x, -y, -z'
'x+1/2, y+1/2, z'
'-x+1/2, -y+1/2, z+1/2'
'-x+1/2, y+1/2, -z+1/2'
'x+1/2, -y+1/2, -z'

loop_
_atom_site_label
_atom_site_type_symbol
_atom_site_fract_x
_atom_site_fract_y
_atom_site_fract_z
_atom_site_U_iso_or_equiv
_atom_site_adp_type
_atom_site_occupancy
_atom_site_symmetry_multiplicity
_atom_site_calc_flag
_atom_site_refinement_flags
_atom_site_disorder_assembly
_atom_site_disorder_group
Dy1 Dy -0.5000 -0.142642(8) -0.7500 0.01016(9) Uani 1 2 d S . .
O1 O -0.4879(8) -0.04998(13) -0.9307(3) 0.0311(6) Uani 1 1 d . . .
O2 O -0.1637(4) -0.09415(13) -0.7284(6) 0.0240(8) Uani 1 1 d . . .
O3 O -0.1798(4) -0.25737(14) -1.1529(3) 0.0216(6) Uani 1 1 d . . .
O4 O -0.3249(5) -0.18314(13) -0.9822(3) 0.0236(6) Uani 1 1 d . . .
C1 C -0.5740(8) 0.0000 -1.0000 0.0206(11) Uani 1 2 d S . .
H1A H -0.7132 0.0000 -1.0000 0.025 Uiso 1 2 calc SR . .
C2 C 0.0000 -0.1247(2) -0.7500 0.0205(9) Uani 1 2 d S . .
H2A H 0.0000 -0.1751 -0.7500 0.025 Uiso 1 2 calc SR . .
C3 C -0.2644(9) -0.2428(3) -1.0251(5) 0.0219(11) Uani 1 1 d . . .
H3A H -0.2836 -0.2811 -0.9555 0.026 Uiso 1 1 calc R . .
C4 C -0.5000 -0.4053(2) -0.7500 0.0280(10) Uani 1 2 d S . .
H4A H -0.5000 -0.3550 -0.7500 0.034 Uiso 1 2 calc SR . .
N1 N -0.3626(6) -0.4371(2) -0.6678(5) 0.0360(9) Uani 1 1 d . . .
H1B H -0.3572 -0.4836 -0.6646 0.043 Uiso 1 1 calc R . .
H1C H -0.2767 -0.4117 -0.6164 0.043 Uiso 1 1 calc R . .

loop_
_atom_site_aniso_label
_atom_site_aniso_U_11
_atom_site_aniso_U_22
_atom_site_aniso_U_33
_atom_site_aniso_U_23
_atom_site_aniso_U_13
_atom_site_aniso_U_12
Dy1 0.01029(12) 0.00916(11) 0.01101(12) 0.000 0.0011(2) 0.000
O1 0.0294(15) 0.0266(12) 0.0372(15) 0.0192(10) 0.008(2) 0.001(2)
O2 0.0129(11) 0.0231(11) 0.036(3) -0.0035(14) 0.0001(16) -0.0008(9)
O3 0.0230(15) 0.0219(14) 0.0199(14) -0.0062(11) 0.0060(12) 0.0050(11)
O4 0.0316(16) 0.0200(14) 0.0193(15) -0.0040(11) 0.0105(13) 0.0026(11)
C1 0.018(2) 0.018(2) 0.025(3) 0.005(2) 0.000 0.000
C2 0.014(2) 0.0173(19) 0.031(2) 0.000 -0.003(6) 0.000
C3 0.026(2) 0.016(2) 0.024(3) 0.001(2) 0.011(2) 0.0011(17)
C4 0.036(3) 0.019(2) 0.030(3) 0.000 0.006(7) 0.000
N1 0.032(2) 0.034(2) 0.042(2) -0.0071(17) -0.0160(19) -0.0002(17)

loop_
_atom_type_symbol
_atom_type_description
_atom_type_scat_dispersion_real
_atom_type_scat_dispersion_imag
_atom_type_scat_source
C C 0.0033 0.0016 'International Tables Vol C Tables 4.2.6.8 and 6.1.1.4'
H H 0.0000 0.0000 'International Tables Vol C Tables 4.2.6.8 and 6.1.1.4'
N N 0.0061 0.0033 'International Tables Vol C Tables 4.2.6.8 and 6.1.1.4'
O O 0.0106 0.0060 'International Tables Vol C Tables 4.2.6.8 and 6.1.1.4'
Dy Dy -0.1892 4.4098 'International Tables Vol C Tables 4.2.6.8 and 6.1.1.4'

loop_
_geom_angle_atom_site_label_1
_geom_angle_atom_site_label_2
_geom_angle_atom_site_label_3
_geom_angle
_geom_angle_site_symmetry_1
_geom_angle_site_symmetry_3
O1 Dy1 O1 83.75(14) 3_453 .
O1 Dy1 O3 143.12(13) 3_453 8_443
O1 Dy1 O3 111.67(12) . 8_443
O1 Dy1 O3 111.67(12) 3_453 6_445
O1 Dy1 O3 143.12(13) . 6_445
O3 Dy1 O3 76.54(14) 8_443 6_445
O1 Dy1 O4 70.70(10) 3_453 3_453
O1 Dy1 O4 142.46(12) . 3_453
O3 Dy1 O4 78.10(10) 8_443 3_453
O3 Dy1 O4 73.65(10) 6_445 3_453
O1 Dy1 O4 142.46(12) 3_453 .
O1 Dy1 O4 70.70(10) . .
O3 Dy1 O4 73.65(10) 8_443 .
O3 Dy1 O4 78.10(9) 6_445 .
O4 Dy1 O4 143.82(12) 3_453 .
O1 Dy1 O2 72.99(15) 3_453 .
O1 Dy1 O2 75.11(16) . .
O3 Dy1 O2 142.14(9) 8_443 .
O3 Dy1 O2 77.88(10) 6_445 .
O4 Dy1 O2 120.20(13) 3_453 .
O4 Dy1 O2 74.11(12) . .
O1 Dy1 O2 75.11(16) 3_453 3_453
O1 Dy1 O2 72.99(15) . 3_453
O3 Dy1 O2 77.88(10) 8_443 3_453
O3 Dy1 O2 142.14(10) 6_445 3_453
O4 Dy1 O2 74.11(12) 3_453 3_453
O4 Dy1 O2 120.20(13) . 3_453
O2 Dy1 O2 136.68(12) . 3_453
C1 O1 Dy1 148.9(4) . .
C2 O2 Dy1 129.5(2) . .
C3 O3 Dy1 134.7(3) . 6_444
C3 O4 Dy1 132.9(3) . .
O1 C1 O1 124.5(7) 4_553 .
O1 C1 H1A 117.8 4_553 .
O1 C1 H1A 117.8 . .
O2 C2 O2 126.0(4) . 3_553
O2 C2 H2A 117.0 . .
O2 C2 H2A 117.0 3_553 .
O4 C3 O3 126.7(4) . .
O4 C3 H3A 116.6 . .
O3 C3 H3A 116.6 . .
N1 C4 N1 126.1(5) 3_453 .
N1 C4 H4A 117.0 3_453 .
N1 C4 H4A 117.0 . .
C4 N1 H1B 120.0 . .
C4 N1 H1C 120.0 . .
H1B N1 H1C 120.0 . .

loop_
_geom_bond_atom_site_label_1
_geom_bond_atom_site_label_2
_geom_bond_distance
_geom_bond_site_symmetry_2
Dy1 O1 2.298(2) 3_453
Dy1 O1 2.298(2) .
Dy1 O3 2.352(3) 8_443
Dy1 O3 2.352(3) 6_445
Dy1 O4 2.409(3) 3_453
Dy1 O4 2.409(3) .
Dy1 O2 2.427(3) .
Dy1 O2 2.427(3) 3_453
O1 C1 1.236(4) .
O2 C2 1.245(3) .
O3 C3 1.251(5) .
O3 Dy1 2.352(3) 6_444
O4 C3 1.228(5) .
C1 O1 1.236(4) 4_553
C1 H1A 0.9300 .
C2 O2 1.245(3) 3_553
C2 H2A 0.9300 .
C3 H3A 0.9300 .
C4 N1 1.293(4) 3_453
C4 N1 1.293(4) .
C4 H4A 0.9300 .
N1 H1B 0.8600 .
N1 H1C 0.8600 .

loop_
_geom_torsion_atom_site_label_1
_geom_torsion_atom_site_label_2
_geom_torsion_atom_site_label_3
_geom_torsion_atom_site_label_4
_geom_torsion
_geom_torsion_site_symmetry_1
_geom_torsion_site_symmetry_2
_geom_torsion_site_symmetry_3
_geom_torsion_site_symmetry_4
O1 Dy1 O1 C1 -71.5(4) 3_453 . . .
O3 Dy1 O1 C1 73.8(5) 8_443 . . .
O3 Dy1 O1 C1 170.2(4) 6_445 . . .
O4 Dy1 O1 C1 -25.0(6) 3_453 . . .
O4 Dy1 O1 C1 136.4(5) . . . .
O2 Dy1 O1 C1 -145.5(5) . . . .
O2 Dy1 O1 C1 4.8(4) 3_453 . . .
O1 Dy1 O2 C2 152.2(4) 3_453 . . .
O1 Dy1 O2 C2 -119.9(4) . . . .
O3 Dy1 O2 C2 -13.6(6) 8_443 . . .
O3 Dy1 O2 C2 34.7(4) 6_445 . . .
O4 Dy1 O2 C2 97.5(4) 3_453 . . .
O4 Dy1 O2 C2 -46.2(4) . . . .
O2 Dy1 O2 C2 -163.6(4) 3_453 . . .
O1 Dy1 O4 C3 139.1(5) 3_453 . . .
O1 Dy1 O4 C3 -171.1(5) . . . .
O3 Dy1 O4 C3 -50.4(4) 8_443 . . .
O3 Dy1 O4 C3 28.9(4) 6_445 . . .
O4 Dy1 O4 C3 -10.3(4) 3_453 . . .
O2 Dy1 O4 C3 109.5(5) . . . .
O2 Dy1 O4 C3 -115.3(4) 3_453 . . .
Dy1 O1 C1 O1 161.6(5) . . . 4_553
Dy1 O2 C2 O2 162.9(5) . . . 3_553
Dy1 O4 C3 O3 177.5(4) . . . .
Dy1 O3 C3 O4 167.0(3) 6_444 . . .
